data_2223981
loop_
_publ_author_name
'Chen, Jin'
'Ren, Xukang'
'Li, Zhaobo'
'Du, Xiaohua'

_publ_section_title
;
 2-(2-Nitrophenyl)-1,3-dioxan-5-ol
;
_journal_coeditor_code PV2219
_journal_issue 11
_journal_name_full 'Acta Crystallographica Section E'
_journal_page_first o2852
_journal_paper_doi 10.1107/S1600536809043402
_journal_volume 65
_journal_year 2009
_chemical_formula_iupac 'C10 H11 N O5'
_chemical_formula_moiety 'C10 H11 N O5'
_chemical_formula_sum 'C10 H11 N O5'
_chemical_formula_weight 225.20
_chemical_name_systematic
;
2-(2-Nitrophenyl)-1,3-dioxan-5-ol
;
_space_group_IT_number 14
_symmetry_cell_setting monoclinic
_symmetry_space_group_name_Hall '-P 2ybc'
_symmetry_space_group_name_H-M 'P 1 21/c 1'
_atom_sites_solution_hydrogens geom
_atom_sites_solution_primary direct
_atom_sites_solution_secondary difmap
_cell_angle_alpha 90.00
_cell_angle_beta 101.2210(10)
_cell_angle_gamma 90.00
_cell_formula_units_Z 4
_cell_length_a 8.0166(4)
_cell_length_b 10.6499(5)
_cell_length_c 12.4109(6)
_cell_measurement_reflns_used 6214
_cell_measurement_temperature 296.0(10)
_cell_measurement_theta_max 27.4
_cell_measurement_theta_min 3.2
_cell_volume 1039.34(9)
_computing_cell_refinement 'PROCESS-AUTO (Rigaku, 2006)'
_computing_data_collection 'PROCESS-AUTO (Rigaku, 2006)'
_computing_data_reduction 'CrystalStructure (Rigaku/MSC, 2007)'
_computing_molecular_graphics 'ORTEP-3 for Windows (Farrugia, 1997)'
_computing_publication_material 'WinGX (Farrugia, 1999)'
_computing_structure_refinement 'SHELXL97 (Sheldrick, 2008)'
_computing_structure_solution 'SHELXS97 (Sheldrick, 2008)'
_diffrn_ambient_temperature 296.0(10)
_diffrn_detector_area_resol_mean 10.00
_diffrn_measured_fraction_theta_full 0.990
_diffrn_measured_fraction_theta_max 0.990
_diffrn_measurement_device_type 'Rigaku R-AXIS RAPID'
_diffrn_measurement_method \w
_diffrn_radiation_monochromator graphite
_diffrn_radiation_source 'rolling anode'
_diffrn_radiation_type MoK\a
_diffrn_radiation_wavelength 0.71073
_diffrn_reflns_av_R_equivalents 0.0250
_diffrn_reflns_av_sigmaI/netI 0.0213
_diffrn_reflns_limit_h_max 10
_diffrn_reflns_limit_h_min -9
_diffrn_reflns_limit_k_max 13
_diffrn_reflns_limit_k_min -13
_diffrn_reflns_limit_l_max 15
_diffrn_reflns_limit_l_min -16
_diffrn_reflns_number 9906
_diffrn_reflns_theta_full 27.43
_diffrn_reflns_theta_max 27.43
_diffrn_reflns_theta_min 3.22
_exptl_absorpt_coefficient_mu 0.117
_exptl_absorpt_correction_T_max 0.9861
_exptl_absorpt_correction_T_min 0.9602
_exptl_absorpt_correction_type multi-scan
_exptl_absorpt_process_details '(ABSCOR; Higashi, 1995)'
_exptl_crystal_colour colorless
_exptl_crystal_density_diffrn 1.439
_exptl_crystal_density_method 'not measured'
_exptl_crystal_description chunk
_exptl_crystal_F_000 472
_exptl_crystal_size_max 0.35
_exptl_crystal_size_mid 0.19
_exptl_crystal_size_min 0.12
_refine_diff_density_max 0.176
_refine_diff_density_min -0.172
_refine_ls_extinction_coef 0.0152(19)
_refine_ls_extinction_expression Fc^*^=kFc[1+0.001xFc^2^\l^3^/sin(2\q)]^-1/4^
_refine_ls_extinction_method 'SHELXL97 (Sheldrick, 2008)'
_refine_ls_goodness_of_fit_ref 1.000
_refine_ls_hydrogen_treatment constr
_refine_ls_matrix_type full
_refine_ls_number_parameters 147
_refine_ls_number_reflns 2346
_refine_ls_number_restraints 0
_refine_ls_restrained_S_all 1.000
_refine_ls_R_factor_all 0.0679
_refine_ls_R_factor_gt 0.0413
_refine_ls_shift/su_max 0.000
_refine_ls_shift/su_mean 0.000
_refine_ls_structure_factor_coef Fsqd
_refine_ls_weighting_details 'calc w=1/[\s^2^(Fo^2^)+(0.0372P)^2^+0.3300P] where P=(Fo^2^+2Fc^2^)/3'
_refine_ls_weighting_scheme calc
_refine_ls_wR_factor_gt 0.0940
_refine_ls_wR_factor_ref 0.1097
_reflns_number_gt 1466
_reflns_number_total 2346
_reflns_threshold_expression I>2\s(I)
_cod_data_source_file pv2219.cif
_cod_data_source_block I
_cod_original_sg_symbol_H-M 'P 21/c'
_cod_database_code 2223981
_cod_database_fobs_code 2223981

loop_
_symmetry_equiv_pos_as_xyz
'x, y, z'
'-x, y+1/2, -z+1/2'
'-x, -y, -z'
'x, -y-1/2, z-1/2'

loop_
_atom_site_type_symbol
_atom_site_label
_atom_site_fract_x
_atom_site_fract_y
_atom_site_fract_z
_atom_site_U_iso_or_equiv
_atom_site_adp_type
_atom_site_calc_flag
_atom_site_refinement_flags
_atom_site_occupancy
_atom_site_disorder_assembly
_atom_site_disorder_group
O O3 0.65238(15) 0.68340(10) 0.28615(9) 0.0558(3) Uani d . 1 . .
C C5 0.78112(19) 0.53115(14) 0.41276(12) 0.0456(4) Uani d . 1 . .
O O2 0.70918(18) 0.73226(11) 0.47090(10) 0.0693(4) Uani d . 1 . .
N N1 0.89732(19) 0.48237(15) 0.24515(13) 0.0616(4) Uani d . 1 . .
C C9 0.8397(2) 0.31608(16) 0.36545(16) 0.0632(5) Uani d . 1 . .
H H9 0.8762 0.2600 0.3174 0.076 Uiso calc R 1 . .
C C3 0.7680(2) 0.66933(14) 0.38712(13) 0.0485(4) Uani d . 1 . .
H H3 0.8797 0.7022 0.3804 0.058 Uiso calc R 1 . .
C C10 0.83678(19) 0.44328(15) 0.34425(13) 0.0488(4) Uani d . 1 . .
C C6 0.7294(2) 0.48360(17) 0.50467(14) 0.0588(5) Uani d . 1 . .
H H6 0.6903 0.5386 0.5524 0.071 Uiso calc R 1 . .
C C8 0.7884(3) 0.27296(19) 0.45772(18) 0.0716(6) Uani d . 1 . .
H H8 0.7905 0.1874 0.4730 0.086 Uiso calc R 1 . .
O O4 0.9752(2) 0.57938(16) 0.24619(14) 0.0940(5) Uani d . 1 . .
O O1 0.6154(2) 1.02233(13) 0.3183(2) 0.1241(8) Uani d . 1 . .
H H101 0.5292 1.0497 0.2787 0.149 Uiso calc R 1 . .
C C2 0.7052(3) 0.86500(18) 0.45027(19) 0.0837(7) Uani d . 1 . .
H H2A 0.8195 0.8949 0.4502 0.100 Uiso calc R 1 . .
H H2B 0.6628 0.9084 0.5082 0.100 Uiso calc R 1 . .
C C1 0.5922(3) 0.89338(17) 0.3408(2) 0.0783(7) Uani d . 1 . .
H H1 0.4730 0.8775 0.3446 0.094 Uiso calc R 1 . .
C C4 0.6432(3) 0.81319(17) 0.25365(17) 0.0706(6) Uani d . 1 . .
H H4A 0.5610 0.8228 0.1856 0.085 Uiso calc R 1 . .
H H4B 0.7531 0.8403 0.2408 0.085 Uiso calc R 1 . .
C C7 0.7342(3) 0.3565(2) 0.52745(16) 0.0700(5) Uani d . 1 . .
H H7 0.7004 0.3274 0.5905 0.084 Uiso calc R 1 . .
O O5 0.8708(2) 0.41251(17) 0.16609(13) 0.1034(6) Uani d . 1 . .

loop_
_atom_site_aniso_label
_atom_site_aniso_U_11
_atom_site_aniso_U_22
_atom_site_aniso_U_33
_atom_site_aniso_U_12
_atom_site_aniso_U_13
_atom_site_aniso_U_23
O3 0.0629(7) 0.0404(6) 0.0568(7) -0.0064(5) -0.0067(5) 0.0055(5)
C5 0.0449(8) 0.0405(9) 0.0484(8) 0.0015(6) 0.0018(7) -0.0013(7)
O2 0.0931(9) 0.0483(7) 0.0641(8) 0.0167(6) 0.0093(7) -0.0112(6)
N1 0.0601(9) 0.0607(10) 0.0658(10) 0.0037(7) 0.0165(7) -0.0066(8)
C9 0.0663(11) 0.0415(10) 0.0760(12) 0.0095(8) -0.0007(9) -0.0071(9)
C3 0.0503(9) 0.0401(9) 0.0515(9) 0.0013(7) 0.0008(7) -0.0043(7)
C10 0.0465(8) 0.0448(9) 0.0529(9) 0.0027(7) 0.0044(7) -0.0020(7)
C6 0.0661(11) 0.0551(11) 0.0547(10) 0.0040(8) 0.0102(8) 0.0037(8)
C8 0.0802(13) 0.0446(11) 0.0809(13) -0.0019(9) -0.0068(11) 0.0126(10)
O4 0.1066(12) 0.0895(12) 0.0969(11) -0.0285(10) 0.0472(9) -0.0076(9)
O1 0.0894(11) 0.0398(9) 0.214(2) 0.0013(7) -0.0431(13) 0.0144(10)
C2 0.0989(16) 0.0438(11) 0.0996(16) 0.0156(10) -0.0026(13) -0.0185(10)
C1 0.0624(11) 0.0373(10) 0.1237(18) 0.0046(8) -0.0106(12) 0.0036(11)
C4 0.0676(12) 0.0457(10) 0.0879(14) -0.0100(8) -0.0114(10) 0.0209(10)
C7 0.0750(13) 0.0679(13) 0.0638(11) -0.0063(10) 0.0057(10) 0.0205(10)
O5 0.1424(15) 0.1019(13) 0.0717(9) -0.0136(11) 0.0352(10) -0.0322(9)

loop_
_atom_type_symbol
_atom_type_description
_atom_type_scat_dispersion_real
_atom_type_scat_dispersion_imag
_atom_type_scat_source
C C 0.0033 0.0016 'International Tables Vol C Tables 4.2.6.8 and 6.1.1.4'
H H 0.0000 0.0000 'International Tables Vol C Tables 4.2.6.8 and 6.1.1.4'
N N 0.0061 0.0033 'International Tables Vol C Tables 4.2.6.8 and 6.1.1.4'
O O 0.0106 0.0060 'International Tables Vol C Tables 4.2.6.8 and 6.1.1.4'

loop_
_geom_angle_atom_site_label_1
_geom_angle_atom_site_label_2
_geom_angle_atom_site_label_3
_geom_angle_site_symmetry_1
_geom_angle_site_symmetry_3
_geom_angle
_geom_angle_publ_flag
C3 O3 C4 . . 109.84(12) ?
C6 C5 C10 . . 116.10(15) ?
C6 C5 C3 . . 120.83(15) ?
C10 C5 C3 . . 123.00(15) ?
C3 O2 C2 . . 109.83(15) ?
O4 N1 O5 . . 122.79(18) ?
O4 N1 C10 . . 119.27(15) ?
O5 N1 C10 . . 117.90(16) ?
C8 C9 C10 . . 119.50(18) ?
C8 C9 H9 . . 120.3 ?
C10 C9 H9 . . 120.3 ?
O2 C3 O3 . . 110.58(13) ?
O2 C3 C5 . . 109.41(14) ?
O3 C3 C5 . . 107.32(12) ?
O2 C3 H3 . . 109.8 ?
O3 C3 H3 . . 109.8 ?
C5 C3 H3 . . 109.8 ?
C9 C10 C5 . . 122.56(16) ?
C9 C10 N1 . . 116.26(16) ?
C5 C10 N1 . . 121.19(15) ?
C7 C6 C5 . . 121.76(18) ?
C7 C6 H6 . . 119.1 ?
C5 C6 H6 . . 119.1 ?
C9 C8 C7 . . 119.65(18) ?
C9 C8 H8 . . 120.2 ?
C7 C8 H8 . . 120.2 ?
C1 O1 H101 . . 109.5 ?
O2 C2 C1 . . 110.25(16) ?
O2 C2 H2A . . 109.6 ?
C1 C2 H2A . . 109.6 ?
O2 C2 H2B . . 109.6 ?
C1 C2 H2B . . 109.6 ?
H2A C2 H2B . . 108.1 ?
O1 C1 C4 . . 110.2(2) ?
O1 C1 C2 . . 106.94(17) ?
C4 C1 C2 . . 109.60(16) ?
O1 C1 H1 . . 110.0 ?
C4 C1 H1 . . 110.0 ?
C2 C1 H1 . . 110.0 ?
O3 C4 C1 . . 110.63(17) ?
O3 C4 H4A . . 109.5 ?
C1 C4 H4A . . 109.5 ?
O3 C4 H4B . . 109.5 ?
C1 C4 H4B . . 109.5 ?
H4A C4 H4B . . 108.1 ?
C8 C7 C6 . . 120.43(19) ?
C8 C7 H7 . . 119.8 ?
C6 C7 H7 . . 119.8 ?

loop_
_geom_bond_atom_site_label_1
_geom_bond_atom_site_label_2
_geom_bond_site_symmetry_2
_geom_bond_distance
_geom_bond_publ_flag
O3 C3 . 1.4142(18) ?
O3 C4 . 1.438(2) ?
C5 C6 . 1.383(2) ?
C5 C10 . 1.395(2) ?
C5 C3 . 1.505(2) ?
O2 C3 . 1.394(2) ?
O2 C2 . 1.436(2) ?
N1 O4 . 1.206(2) ?
N1 O5 . 1.2167(19) ?
N1 C10 . 1.468(2) ?
C9 C8 . 1.369(3) ?
C9 C10 . 1.379(2) ?
C9 H9 . 0.9300 ?
C3 H3 . 0.9800 ?
C6 C7 . 1.382(3) ?
C6 H6 . 0.9300 ?
C8 C7 . 1.369(3) ?
C8 H8 . 0.9300 ?
O1 C1 . 1.421(2) ?
O1 H101 . 0.8200 ?
C2 C1 . 1.510(3) ?
C2 H2A . 0.9700 ?
C2 H2B . 0.9700 ?
C1 C4 . 1.496(3) ?
C1 H1 . 0.9800 ?
C4 H4A . 0.9700 ?
C4 H4B . 0.9700 ?
C7 H7 . 0.9300 ?

loop_
_geom_hbond_atom_site_label_D
_geom_hbond_atom_site_label_H
_geom_hbond_atom_site_label_A
_geom_hbond_site_symmetry_A
_geom_hbond_distance_DH
_geom_hbond_distance_HA
_geom_hbond_distance_DA
_geom_hbond_angle_DHA
O1 H101 O3 2_655 0.82 2.08 2.8548(18) 156.7

loop_
_geom_torsion_atom_site_label_1
_geom_torsion_atom_site_label_2
_geom_torsion_atom_site_label_3
_geom_torsion_atom_site_label_4
_geom_torsion_site_symmetry_1
_geom_torsion_site_symmetry_2
_geom_torsion_site_symmetry_3
_geom_torsion_site_symmetry_4
_geom_torsion
_geom_torsion_publ_flag
C2 O2 C3 O3 . . . . -65.20(18) ?
C2 O2 C3 C5 . . . . 176.81(14) ?
C4 O3 C3 O2 . . . . 64.54(18) ?
C4 O3 C3 C5 . . . . -176.20(14) ?
C6 C5 C3 O2 . . . . 3.4(2) ?
C10 C5 C3 O2 . . . . -179.88(14) ?
C6 C5 C3 O3 . . . . -116.59(16) ?
C10 C5 C3 O3 . . . . 60.11(19) ?
C8 C9 C10 C5 . . . . -0.9(3) ?
C8 C9 C10 N1 . . . . 178.63(16) ?
C6 C5 C10 C9 . . . . 0.4(2) ?
C3 C5 C10 C9 . . . . -176.42(15) ?
C6 C5 C10 N1 . . . . -179.05(14) ?
C3 C5 C10 N1 . . . . 4.1(2) ?
O4 N1 C10 C9 . . . . -144.09(18) ?
O5 N1 C10 C9 . . . . 33.6(2) ?
O4 N1 C10 C5 . . . . 35.4(2) ?
O5 N1 C10 C5 . . . . -146.86(17) ?
C10 C5 C6 C7 . . . . 0.5(2) ?
C3 C5 C6 C7 . . . . 177.47(16) ?
C10 C9 C8 C7 . . . . 0.3(3) ?
C3 O2 C2 C1 . . . . 58.5(2) ?
O2 C2 C1 O1 . . . . -171.0(2) ?
O2 C2 C1 C4 . . . . -51.6(2) ?
C3 O3 C4 C1 . . . . -57.32(19) ?
O1 C1 C4 O3 . . . . 168.64(14) ?
C2 C1 C4 O3 . . . . 51.2(2) ?
C9 C8 C7 C6 . . . . 0.6(3) ?
C5 C6 C7 C8 . . . . -1.1(3) ?
